data_7037483
loop_
_publ_author_name
'Rozova, M. G.'
'Grigoriev, V. V.'
'Bobrikov, I. A.'
'Filimonov, D. S.'
'Zakharov, K. V.'
'Volkova, O. S.'
'Vasiliev, A. N.'
'Antipov, E. V.'
'Tsirlin, A. A.'
'Abakumov, A. M.'

_publ_section_title
;
 Synthesis, structure and magnetic ordering of the mullite-type
 Bi2Fe4-xCrxO9 solid solutions with a frustrated pentagonal Cairo lattice.
;
_journal_issue 3
_journal_name_full 'Dalton transactions (Cambridge, England : 2003)'
_journal_page_first 1192
_journal_page_last 1200
_journal_paper_doi 10.1039/c5dt04296h
_journal_volume 45
_journal_year 2016
_chemical_formula_sum 'Bi2 Cr Fe3 O9'
_chemical_formula_weight 781.5
_space_group_IT_number 55
_symmetry_cell_setting orthorhombic
_symmetry_Int_Tables_number 55
_symmetry_space_group_name_Hall '-P 2 2ab'
_symmetry_space_group_name_H-M 'P b a m'
_cell_angle_alpha 90
_cell_angle_beta 90
_cell_angle_gamma 90
_cell_formula_units_Z 2
_cell_length_a 7.95579(9)
_cell_length_b 8.39146(9)
_cell_length_c 5.98242(7)
_cell_measurement_temperature 293
_cell_volume 399.391(8)
_diffrn_ambient_temperature 293
_diffrn_measurement_device HRFD
_diffrn_radiation_probe neutron
_diffrn_radiation_type neutron
_diffrn_radiation_wavelength -1
_exptl_absorpt_coefficient_mu 0
_exptl_crystal_density_diffrn 6.4962
_exptl_crystal_F_000 116
_pd_instr_location ' ?'
_pd_meas_2theta_range_inc 0.004
_pd_meas_2theta_range_max 37.596
_pd_meas_2theta_range_min 6.008
_pd_meas_number_of_points 7898
_pd_proc_2theta_range_inc 0.004
_pd_proc_2theta_range_max 37.596
_pd_proc_2theta_range_min 6.008
_pd_proc_ls_background_function '12 Legendre polynoms'
_pd_proc_ls_pref_orient_corr none
_pd_proc_ls_profile_function Pseudo-Voigt
_pd_proc_ls_prof_R_factor 0.0751
_pd_proc_ls_prof_wR_expected 0.0333
_pd_proc_ls_prof_wR_factor 0.0448
_refine_ls_goodness_of_fit_all 1.41
_refine_ls_number_constraints 0
_refine_ls_number_parameters 60
_refine_ls_number_restraints 0
_refine_ls_R_factor_all 0.0598
_refine_ls_R_factor_gt 0.0564
_refine_ls_shift/su_max 0.0611
_refine_ls_shift/su_mean 0.0053
_refine_ls_weighting_scheme sigma
_refine_ls_wR_factor_all 0.0415
_refine_ls_wR_factor_gt 0.0411
_cod_data_source_file c5dt04296h1.cif
_cod_data_source_block I
_cod_depositor_comments
;Adding full bibliography for 7037483.cif.

The following automatic conversions were performed:

data name '_atom_site_site_symmetry_mutiplicity' was replaced with
'_atom_site_site_symmetry_multiplicity' as specified in the
replacement file 'data/replacement-values/replacement_tags.lst'.

Automatic conversion script
Id: cif_correct_tags 9268 2022-04-12 08:56:07Z antanas 
;
_cod_original_sg_symbol_Hall '-P -2xab;-2yab;-2z'
_cod_original_formula_sum 'Bi2 Cr1 Fe3 O9'
_cod_database_code 7037483

loop_
_symmetry_equiv_pos_site_id
_symmetry_equiv_pos_as_xyz
1 x,y,z
2 -x,-y,z
3 -x+1/2,y+1/2,-z
4 x+1/2,-y+1/2,-z
5 -x,-y,-z
6 x,y,-z
7 x+1/2,-y+1/2,z
8 -x+1/2,y+1/2,z

loop_
_atom_site_label
_atom_site_type_symbol
_atom_site_fract_x
_atom_site_fract_y
_atom_site_fract_z
_atom_site_adp_type
_atom_site_U_iso_or_equiv
_atom_site_site_symmetry_multiplicity
_atom_site_occupancy
_atom_site_calc_flag
Bi1 Bi 0.67455(7) 0.17214(7) 0 Uiso 0.00929(19) 4 1 d
Fe1 Fe 0.35229(15) 0.16385(15) 0.5 Uiso 0.0068(3) 4 1 d
Fe2 Fe 0 0 0.2553(4) Uiso 0.0107(4) 4 0.5 d
Cr2 Cr 0 0 0.2553(4) Uiso 0.0107(4) 4 0.5 d
O1 O 0.5 0 0.5 Uiso 0.0172(9) 2 1 d
O2 O 0.3668(2) 0.29587(19) 0.7589(3) Uiso 0.0131(4) 8 1 d
O3 O 0.1469(4) 0.0742(2) 0 Uiso 0.0069(5) 4 1 d
O4 O 0.1307(4) 0.0946(3) 0.5 Uiso 0.0134(6) 4 1 d

loop_
_atom_type_symbol
_atom_type_scat_length_neutron
_atom_type_scat_source
Bi 8.532 International_Tables_Vol_C
Fe 9.450 International_Tables_Vol_C
Cr 3.635 International_Tables_Vol_C
O 5.803 International_Tables_Vol_C

loop_
_geom_angle_atom_site_label_1
_geom_angle_atom_site_label_2
_geom_angle_atom_site_label_3
_geom_angle_site_symmetry_1
_geom_angle_site_symmetry_3
_geom_angle
Fe2 Bi1 Fe2 1_655 3_555 149.681(19)
Fe2 Bi1 Fe2 1_655 5_655 54.51(5)
Fe2 Bi1 Fe2 1_655 7_555 117.16(4)
Fe2 Bi1 Cr2 1_655 1_655 0.0(5)
Fe2 Bi1 Cr2 1_655 3_555 149.681(19)
Fe2 Bi1 Cr2 1_655 5_655 54.51(5)
Fe2 Bi1 Cr2 1_655 7_555 117.16(4)
Fe2 Bi1 O2 1_655 1_554 174.41(4)
Fe2 Bi1 O2 1_655 4_556 35.21(5)
Fe2 Bi1 O2 1_655 6_556 123.96(5)
Fe2 Bi1 O2 1_655 7_554 78.82(6)
Fe2 Bi1 O3 1_655 2_655 37.19(5)
Fe2 Bi1 O3 1_655 4_555 120.71(7)
Fe2 Bi1 Fe2 3_555 5_655 117.16(4)
Fe2 Bi1 Fe2 3_555 7_555 52.72(5)
Fe2 Bi1 Cr2 3_555 1_655 149.681(19)
Fe2 Bi1 Cr2 3_555 3_555 0.0(5)
Fe2 Bi1 Cr2 3_555 5_655 117.16(4)
Fe2 Bi1 Cr2 3_555 7_555 52.72(5)
Fe2 Bi1 O2 3_555 1_554 35.61(3)
Fe2 Bi1 O2 3_555 4_556 119.49(5)
Fe2 Bi1 O2 3_555 6_556 67.07(4)
Fe2 Bi1 O2 3_555 7_554 83.57(5)
Fe2 Bi1 O3 3_555 2_655 152.61(4)
Fe2 Bi1 O3 3_555 4_555 33.16(5)
Fe2 Bi1 Fe2 5_655 7_555 149.681(19)
Fe2 Bi1 Cr2 5_655 1_655 54.51(5)
Fe2 Bi1 Cr2 5_655 3_555 117.16(4)
Fe2 Bi1 Cr2 5_655 5_655 0.0(5)
Fe2 Bi1 Cr2 5_655 7_555 149.681(19)
Fe2 Bi1 O2 5_655 1_554 123.96(5)
Fe2 Bi1 O2 5_655 4_556 78.82(6)
Fe2 Bi1 O2 5_655 6_556 174.41(4)
Fe2 Bi1 O2 5_655 7_554 35.21(5)
Fe2 Bi1 O3 5_655 2_655 37.19(5)
Fe2 Bi1 O3 5_655 4_555 120.71(7)
Fe2 Bi1 Cr2 7_555 1_655 117.16(4)
Fe2 Bi1 Cr2 7_555 3_555 52.72(5)
Fe2 Bi1 Cr2 7_555 5_655 149.681(19)
Fe2 Bi1 Cr2 7_555 7_555 0.0(5)
Fe2 Bi1 O2 7_555 1_554 67.07(4)
Fe2 Bi1 O2 7_555 4_556 83.57(5)
Fe2 Bi1 O2 7_555 6_556 35.61(3)
Fe2 Bi1 O2 7_555 7_554 119.49(5)
Fe2 Bi1 O3 7_555 2_655 152.61(4)
Fe2 Bi1 O3 7_555 4_555 33.16(5)
Cr2 Bi1 Cr2 1_655 3_555 149.681(19)
Cr2 Bi1 Cr2 1_655 5_655 54.51(5)
Cr2 Bi1 Cr2 1_655 7_555 117.16(4)
Cr2 Bi1 O2 1_655 1_554 174.41(4)
Cr2 Bi1 O2 1_655 4_556 35.21(5)
Cr2 Bi1 O2 1_655 6_556 123.96(5)
Cr2 Bi1 O2 1_655 7_554 78.82(6)
Cr2 Bi1 O3 1_655 2_655 37.19(5)
Cr2 Bi1 O3 1_655 4_555 120.71(7)
Cr2 Bi1 Cr2 3_555 5_655 117.16(4)
Cr2 Bi1 Cr2 3_555 7_555 52.72(5)
Cr2 Bi1 O2 3_555 1_554 35.61(3)
Cr2 Bi1 O2 3_555 4_556 119.49(5)
Cr2 Bi1 O2 3_555 6_556 67.07(4)
Cr2 Bi1 O2 3_555 7_554 83.57(5)
Cr2 Bi1 O3 3_555 2_655 152.61(4)
Cr2 Bi1 O3 3_555 4_555 33.16(5)
Cr2 Bi1 Cr2 5_655 7_555 149.681(19)
Cr2 Bi1 O2 5_655 1_554 123.96(5)
Cr2 Bi1 O2 5_655 4_556 78.82(6)
Cr2 Bi1 O2 5_655 6_556 174.41(4)
Cr2 Bi1 O2 5_655 7_554 35.21(5)
Cr2 Bi1 O3 5_655 2_655 37.19(5)
Cr2 Bi1 O3 5_655 4_555 120.71(7)
Cr2 Bi1 O2 7_555 1_554 67.07(4)
Cr2 Bi1 O2 7_555 4_556 83.57(5)
Cr2 Bi1 O2 7_555 6_556 35.61(3)
Cr2 Bi1 O2 7_555 7_554 119.49(5)
Cr2 Bi1 O3 7_555 2_655 152.61(4)
Cr2 Bi1 O3 7_555 4_555 33.16(5)
O2 Bi1 O2 1_554 4_556 149.89(6)
O2 Bi1 O2 1_554 6_556 56.94(4)
O2 Bi1 O2 1_554 7_554 102.49(5)
O2 Bi1 O3 1_554 2_655 137.83(5)
O2 Bi1 O3 1_554 4_555 64.87(7)
O2 Bi1 O2 4_556 6_556 102.49(5)
O2 Bi1 O2 4_556 7_554 85.76(7)
O2 Bi1 O3 4_556 2_655 72.28(6)
O2 Bi1 O3 4_556 4_555 87.03(7)
O2 Bi1 O2 6_556 7_554 149.89(6)
O2 Bi1 O3 6_556 2_655 137.83(5)
O2 Bi1 O3 6_556 4_555 64.87(7)
O2 Bi1 O3 7_554 2_655 72.28(6)
O2 Bi1 O3 7_554 4_555 87.03(7)
O3 Bi1 O3 2_655 4_555 151.41(10)
Fe2 Fe1 Fe2 . 3_556 142.87(4)
Fe2 Fe1 Fe2 . 5_556 50.25(5)
Fe2 Fe1 Fe2 . 7_555 115.50(4)
Fe2 Fe1 Cr2 . . 0.0(5)
Fe2 Fe1 Cr2 . 3_556 142.87(4)
Fe2 Fe1 Cr2 . 5_556 50.25(5)
Fe2 Fe1 Cr2 . 7_555 115.50(4)
Fe2 Fe1 O1 . . 103.00(4)
Fe2 Fe1 O2 . . 128.72(7)
Fe2 Fe1 O2 . 6_556 86.33(6)
Fe2 Fe1 O3 . . 33.87(5)
Fe2 Fe1 O3 . 1_556 84.11(6)
Fe2 Fe1 O4 . . 26.25(4)
Fe2 Fe1 O4 . 4_556 150.33(4)
Fe2 Fe1 Fe2 3_556 5_556 115.50(4)
Fe2 Fe1 Fe2 3_556 7_555 51.20(5)
Fe2 Fe1 Cr2 3_556 . 142.87(4)
Fe2 Fe1 Cr2 3_556 3_556 0.0(5)
Fe2 Fe1 Cr2 3_556 5_556 115.50(4)
Fe2 Fe1 Cr2 3_556 7_555 51.20(5)
Fe2 Fe1 O1 3_556 . 114.05(5)
Fe2 Fe1 O2 3_556 . 31.22(6)
Fe2 Fe1 O2 3_556 6_556 81.16(7)
Fe2 Fe1 O3 3_556 . 135.40(5)
Fe2 Fe1 O3 3_556 1_556 88.37(5)
Fe2 Fe1 O4 3_556 . 126.17(8)
Fe2 Fe1 O4 3_556 4_556 35.13(4)
Fe2 Fe1 Fe2 5_556 7_555 142.87(4)
Fe2 Fe1 Cr2 5_556 . 50.25(5)
Fe2 Fe1 Cr2 5_556 3_556 115.50(4)
Fe2 Fe1 Cr2 5_556 5_556 0.0(5)
Fe2 Fe1 Cr2 5_556 7_555 142.87(4)
Fe2 Fe1 O1 5_556 . 103.00(4)
Fe2 Fe1 O2 5_556 . 86.33(6)
Fe2 Fe1 O2 5_556 6_556 128.72(7)
Fe2 Fe1 O3 5_556 . 84.11(6)
Fe2 Fe1 O3 5_556 1_556 33.87(5)
Fe2 Fe1 O4 5_556 . 26.25(4)
Fe2 Fe1 O4 5_556 4_556 150.33(4)
Fe2 Fe1 Cr2 7_555 . 115.50(4)
Fe2 Fe1 Cr2 7_555 3_556 51.20(5)
Fe2 Fe1 Cr2 7_555 5_556 142.87(4)
Fe2 Fe1 Cr2 7_555 7_555 0.0(5)
Fe2 Fe1 O1 7_555 . 114.05(5)
Fe2 Fe1 O2 7_555 . 81.16(7)
Fe2 Fe1 O2 7_555 6_556 31.22(6)
Fe2 Fe1 O3 7_555 . 88.37(5)
Fe2 Fe1 O3 7_555 1_556 135.40(5)
Fe2 Fe1 O4 7_555 . 126.17(8)
Fe2 Fe1 O4 7_555 4_556 35.13(4)
Cr2 Fe1 Cr2 . 3_556 142.87(4)
Cr2 Fe1 Cr2 . 5_556 50.25(5)
Cr2 Fe1 Cr2 . 7_555 115.50(4)
Cr2 Fe1 O1 . . 103.00(4)
Cr2 Fe1 O2 . . 128.72(7)
Cr2 Fe1 O2 . 6_556 86.33(6)
Cr2 Fe1 O3 . . 33.87(5)
Cr2 Fe1 O3 . 1_556 84.11(6)
Cr2 Fe1 O4 . . 26.25(4)
Cr2 Fe1 O4 . 4_556 150.33(4)
Cr2 Fe1 Cr2 3_556 5_556 115.50(4)
Cr2 Fe1 Cr2 3_556 7_555 51.20(5)
Cr2 Fe1 O1 3_556 . 114.05(5)
Cr2 Fe1 O2 3_556 . 31.22(6)
Cr2 Fe1 O2 3_556 6_556 81.16(7)
Cr2 Fe1 O3 3_556 . 135.40(5)
Cr2 Fe1 O3 3_556 1_556 88.37(5)
Cr2 Fe1 O4 3_556 . 126.17(8)
Cr2 Fe1 O4 3_556 4_556 35.13(4)
Cr2 Fe1 Cr2 5_556 7_555 142.87(4)
Cr2 Fe1 O1 5_556 . 103.00(4)
Cr2 Fe1 O2 5_556 . 86.33(6)
Cr2 Fe1 O2 5_556 6_556 128.72(7)
Cr2 Fe1 O3 5_556 . 84.11(6)
Cr2 Fe1 O3 5_556 1_556 33.87(5)
Cr2 Fe1 O4 5_556 . 26.25(4)
Cr2 Fe1 O4 5_556 4_556 150.33(4)
Cr2 Fe1 O1 7_555 . 114.05(5)
Cr2 Fe1 O2 7_555 . 81.16(7)
Cr2 Fe1 O2 7_555 6_556 31.22(6)
Cr2 Fe1 O3 7_555 . 88.37(5)
Cr2 Fe1 O3 7_555 1_556 135.40(5)
Cr2 Fe1 O4 7_555 . 126.17(8)
Cr2 Fe1 O4 7_555 4_556 35.13(4)
O1 Fe1 O2 . . 113.71(6)
O1 Fe1 O2 . 6_556 113.71(6)
O1 Fe1 O3 . . 98.07(5)
O1 Fe1 O3 . 1_556 98.07(5)
O1 Fe1 O4 . . 112.26(10)
O1 Fe1 O4 . 4_556 91.94(7)
O2 Fe1 O2 . 6_556 108.56(9)
O2 Fe1 O3 . . 148.13(8)
O2 Fe1 O3 . 1_556 57.16(6)
O2 Fe1 O4 . . 103.85(8)
O2 Fe1 O4 . 4_556 64.11(6)
O2 Fe1 O3 6_556 . 57.16(6)
O2 Fe1 O3 6_556 1_556 148.13(8)
O2 Fe1 O4 6_556 . 103.85(8)
O2 Fe1 O4 6_556 4_556 64.11(6)
O3 Fe1 O3 . 1_556 117.96(6)
O3 Fe1 O4 . . 59.20(4)
O3 Fe1 O4 . 4_556 119.40(4)
O3 Fe1 O4 1_556 . 59.20(4)
O3 Fe1 O4 1_556 4_556 119.40(4)
O4 Fe1 O4 . 4_556 155.79(11)
Bi1 Fe2 Bi1 1_455 2_655 125.49(7)
Bi1 Fe2 Bi1 1_455 3_545 80.19(3)
Bi1 Fe2 Bi1 1_455 4_455 76.33(3)
Bi1 Fe2 Fe1 1_455 . 130.75(2)
Bi1 Fe2 Fe1 1_455 2_555 74.697(18)
Bi1 Fe2 Fe1 1_455 3_546 145.86(2)
Bi1 Fe2 Fe1 1_455 4_456 64.407(16)
Bi1 Fe2 Fe2 1_455 5_555 62.75(3)
Bi1 Fe2 Fe2 1_455 5_556 117.25(3)
Bi1 Fe2 Cr2 1_455 . 0
Bi1 Fe2 Cr2 1_455 5_555 62.75(3)
Bi1 Fe2 Cr2 1_455 5_556 117.25(3)
Bi1 Fe2 O2 1_455 3_546 139.18(8)
Bi1 Fe2 O2 1_455 4_456 37.31(5)
Bi1 Fe2 O3 1_455 . 88.25(9)
Bi1 Fe2 O3 1_455 2_555 48.60(7)
Bi1 Fe2 O4 1_455 . 125.29(8)
Bi1 Fe2 O4 1_455 2_555 96.04(8)
Bi1 Fe2 Bi1 2_655 3_545 76.33(3)
Bi1 Fe2 Bi1 2_655 4_455 80.19(3)
Bi1 Fe2 Fe1 2_655 . 74.697(18)
Bi1 Fe2 Fe1 2_655 2_555 130.75(2)
Bi1 Fe2 Fe1 2_655 3_546 64.407(16)
Bi1 Fe2 Fe1 2_655 4_456 145.86(2)
Bi1 Fe2 Fe2 2_655 5_555 62.75(3)
Bi1 Fe2 Fe2 2_655 5_556 117.25(3)
Bi1 Fe2 Cr2 2_655 . 0
Bi1 Fe2 Cr2 2_655 5_555 62.75(3)
Bi1 Fe2 Cr2 2_655 5_556 117.25(3)
Bi1 Fe2 O2 2_655 3_546 37.31(5)
Bi1 Fe2 O2 2_655 4_456 139.18(8)
Bi1 Fe2 O3 2_655 . 48.60(7)
Bi1 Fe2 O3 2_655 2_555 88.25(9)
Bi1 Fe2 O4 2_655 . 96.04(8)
Bi1 Fe2 O4 2_655 2_555 125.29(8)
Bi1 Fe2 Bi1 3_545 4_455 127.28(7)
Bi1 Fe2 Fe1 3_545 . 146.69(2)
Bi1 Fe2 Fe1 3_545 2_555 62.702(16)
Bi1 Fe2 Fe1 3_545 3_546 70.486(18)
Bi1 Fe2 Fe1 3_545 4_456 135.87(2)
Bi1 Fe2 Fe2 3_545 5_555 63.64(3)
Bi1 Fe2 Fe2 3_545 5_556 116.36(3)
Bi1 Fe2 Cr2 3_545 . 0
Bi1 Fe2 Cr2 3_545 5_555 63.64(3)
Bi1 Fe2 Cr2 3_545 5_556 116.36(3)
Bi1 Fe2 O2 3_545 3_546 60.91(5)
Bi1 Fe2 O2 3_545 4_456 116.66(6)
Bi1 Fe2 O3 3_545 . 98.30(8)
Bi1 Fe2 O3 3_545 2_555 35.38(6)
Bi1 Fe2 O4 3_545 . 150.26(8)
Bi1 Fe2 O4 3_545 2_555 78.11(6)
Bi1 Fe2 Fe1 4_455 . 62.702(16)
Bi1 Fe2 Fe1 4_455 2_555 146.69(2)
Bi1 Fe2 Fe1 4_455 3_546 135.87(2)
Bi1 Fe2 Fe1 4_455 4_456 70.486(18)
Bi1 Fe2 Fe2 4_455 5_555 63.64(3)
Bi1 Fe2 Fe2 4_455 5_556 116.36(3)
Bi1 Fe2 Cr2 4_455 . 0
Bi1 Fe2 Cr2 4_455 5_555 63.64(3)
Bi1 Fe2 Cr2 4_455 5_556 116.36(3)
Bi1 Fe2 O2 4_455 3_546 116.66(6)
Bi1 Fe2 O2 4_455 4_456 60.91(5)
Bi1 Fe2 O3 4_455 . 35.38(6)
Bi1 Fe2 O3 4_455 2_555 98.30(8)
Bi1 Fe2 O4 4_455 . 78.11(6)
Bi1 Fe2 O4 4_455 2_555 150.26(8)
Fe1 Fe2 Fe1 . 2_555 129.75(7)
Fe1 Fe2 Fe1 . 3_546 82.34(4)
Fe1 Fe2 Fe1 . 4_456 76.50(4)
Fe1 Fe2 Fe2 . 5_555 115.12(3)
Fe1 Fe2 Fe2 . 5_556 64.88(3)
Fe1 Fe2 Cr2 . . 0
Fe1 Fe2 Cr2 . 5_555 115.12(3)
Fe1 Fe2 Cr2 . 5_556 64.88(3)
Fe1 Fe2 O2 . 3_546 85.96(6)
Fe1 Fe2 O2 . 4_456 96.11(6)
Fe1 Fe2 O3 . . 74.22(6)
Fe1 Fe2 O3 . 2_555 156.00(9)
Fe1 Fe2 O4 . . 24.72(7)
Fe1 Fe2 O4 . 2_555 105.97(10)
Fe1 Fe2 Fe1 2_555 3_546 76.50(4)
Fe1 Fe2 Fe1 2_555 4_456 82.34(4)
Fe1 Fe2 Fe2 2_555 5_555 115.12(3)
Fe1 Fe2 Fe2 2_555 5_556 64.88(3)
Fe1 Fe2 Cr2 2_555 . 0
Fe1 Fe2 Cr2 2_555 5_555 115.12(3)
Fe1 Fe2 Cr2 2_555 5_556 64.88(3)
Fe1 Fe2 O2 2_555 3_546 96.11(6)
Fe1 Fe2 O2 2_555 4_456 85.96(6)
Fe1 Fe2 O3 2_555 . 156.00(9)
Fe1 Fe2 O3 2_555 2_555 74.22(6)
Fe1 Fe2 O4 2_555 . 105.97(10)
Fe1 Fe2 O4 2_555 2_555 24.72(7)
Fe1 Fe2 Fe1 3_546 4_456 128.80(7)
Fe1 Fe2 Fe2 3_546 5_555 115.60(3)
Fe1 Fe2 Fe2 3_546 5_556 64.40(3)
Fe1 Fe2 Cr2 3_546 . 0
Fe1 Fe2 Cr2 3_546 5_555 115.60(3)
Fe1 Fe2 Cr2 3_546 5_556 64.40(3)
Fe1 Fe2 O2 3_546 3_546 29.38(5)
Fe1 Fe2 O2 3_546 4_456 155.21(10)
Fe1 Fe2 O3 3_546 . 112.49(7)
Fe1 Fe2 O3 3_546 2_555 105.69(6)
Fe1 Fe2 O4 3_546 . 80.25(8)
Fe1 Fe2 O4 3_546 2_555 61.65(8)
Fe1 Fe2 Fe2 4_456 5_555 115.60(3)
Fe1 Fe2 Fe2 4_456 5_556 64.40(3)
Fe1 Fe2 Cr2 4_456 . 0
Fe1 Fe2 Cr2 4_456 5_555 115.60(3)
Fe1 Fe2 Cr2 4_456 5_556 64.40(3)
Fe1 Fe2 O2 4_456 3_546 155.21(10)
Fe1 Fe2 O2 4_456 4_456 29.38(5)
Fe1 Fe2 O3 4_456 . 105.69(6)
Fe1 Fe2 O3 4_456 2_555 112.49(7)
Fe1 Fe2 O4 4_456 . 61.65(8)
Fe1 Fe2 O4 4_456 2_555 80.25(8)
Fe2 Fe2 Fe2 5_555 5_556 180.0(5)
Fe2 Fe2 Cr2 5_555 . 0
Fe2 Fe2 Cr2 5_555 5_555 0.0(5)
Fe2 Fe2 Cr2 5_555 5_556 180.0(5)
Fe2 Fe2 O2 5_555 3_546 87.58(8)
Fe2 Fe2 O2 5_555 4_456 87.58(8)
Fe2 Fe2 O3 5_555 . 40.93(7)
Fe2 Fe2 O3 5_555 2_555 40.93(7)
Fe2 Fe2 O4 5_555 . 138.22(7)
Fe2 Fe2 O4 5_555 2_555 138.22(7)
Fe2 Fe2 Cr2 5_556 . 0
Fe2 Fe2 Cr2 5_556 5_555 180.0(5)
Fe2 Fe2 Cr2 5_556 5_556 0.0(5)
Fe2 Fe2 O2 5_556 3_546 92.42(8)
Fe2 Fe2 O2 5_556 4_456 92.42(8)
Fe2 Fe2 O3 5_556 . 139.07(7)
Fe2 Fe2 O3 5_556 2_555 139.07(7)
Fe2 Fe2 O4 5_556 . 41.78(7)
Fe2 Fe2 O4 5_556 2_555 41.78(7)
Cr2 Fe2 Cr2 . 5_555 0
Cr2 Fe2 Cr2 . 5_556 0
Cr2 Fe2 O2 . 3_546 0
Cr2 Fe2 O2 . 4_456 0
Cr2 Fe2 O3 . . 0
Cr2 Fe2 O3 . 2_555 0
Cr2 Fe2 O4 . . 0
Cr2 Fe2 O4 . 2_555 0
Cr2 Fe2 Cr2 5_555 5_556 180.0(5)
Cr2 Fe2 O2 5_555 3_546 87.58(8)
Cr2 Fe2 O2 5_555 4_456 87.58(8)
Cr2 Fe2 O3 5_555 . 40.93(7)
Cr2 Fe2 O3 5_555 2_555 40.93(7)
Cr2 Fe2 O4 5_555 . 138.22(7)
Cr2 Fe2 O4 5_555 2_555 138.22(7)
Cr2 Fe2 O2 5_556 3_546 92.42(8)
Cr2 Fe2 O2 5_556 4_456 92.42(8)
Cr2 Fe2 O3 5_556 . 139.07(7)
Cr2 Fe2 O3 5_556 2_555 139.07(7)
Cr2 Fe2 O4 5_556 . 41.78(7)
Cr2 Fe2 O4 5_556 2_555 41.78(7)
O2 Fe2 O2 3_546 4_456 175.16(14)
O2 Fe2 O3 3_546 . 85.76(9)
O2 Fe2 O3 3_546 2_555 90.58(9)
O2 Fe2 O4 3_546 . 95.53(10)
O2 Fe2 O4 3_546 2_555 88.08(10)
O2 Fe2 O3 4_456 . 90.58(9)
O2 Fe2 O3 4_456 2_555 85.76(9)
O2 Fe2 O4 4_456 . 88.08(10)
O2 Fe2 O4 4_456 2_555 95.53(10)
O3 Fe2 O3 . 2_555 81.86(12)
O3 Fe2 O4 . . 97.62(8)
O3 Fe2 O4 . 2_555 173.81(10)
O3 Fe2 O4 2_555 . 173.81(10)
O3 Fe2 O4 2_555 2_555 97.62(8)
O4 Fe2 O4 . 2_555 83.57(12)
Bi1 Cr2 Bi1 1_455 2_655 125.49(7)
Bi1 Cr2 Bi1 1_455 3_545 80.19(3)
Bi1 Cr2 Bi1 1_455 4_455 76.33(3)
Bi1 Cr2 Fe1 1_455 . 130.75(2)
Bi1 Cr2 Fe1 1_455 2_555 74.697(18)
Bi1 Cr2 Fe1 1_455 3_546 145.86(2)
Bi1 Cr2 Fe1 1_455 4_456 64.407(16)
Bi1 Cr2 Fe2 1_455 . 0
Bi1 Cr2 Fe2 1_455 5_555 62.75(3)
Bi1 Cr2 Fe2 1_455 5_556 117.25(3)
Bi1 Cr2 Cr2 1_455 5_555 62.75(3)
Bi1 Cr2 Cr2 1_455 5_556 117.25(3)
Bi1 Cr2 O2 1_455 3_546 139.18(8)
Bi1 Cr2 O2 1_455 4_456 37.31(5)
Bi1 Cr2 O3 1_455 . 88.25(9)
Bi1 Cr2 O3 1_455 2_555 48.60(7)
Bi1 Cr2 O4 1_455 . 125.29(8)
Bi1 Cr2 O4 1_455 2_555 96.04(8)
Bi1 Cr2 Bi1 2_655 3_545 76.33(3)
Bi1 Cr2 Bi1 2_655 4_455 80.19(3)
Bi1 Cr2 Fe1 2_655 . 74.697(18)
Bi1 Cr2 Fe1 2_655 2_555 130.75(2)
Bi1 Cr2 Fe1 2_655 3_546 64.407(16)
Bi1 Cr2 Fe1 2_655 4_456 145.86(2)
Bi1 Cr2 Fe2 2_655 . 0
Bi1 Cr2 Fe2 2_655 5_555 62.75(3)
Bi1 Cr2 Fe2 2_655 5_556 117.25(3)
Bi1 Cr2 Cr2 2_655 5_555 62.75(3)
Bi1 Cr2 Cr2 2_655 5_556 117.25(3)
Bi1 Cr2 O2 2_655 3_546 37.31(5)
Bi1 Cr2 O2 2_655 4_456 139.18(8)
Bi1 Cr2 O3 2_655 . 48.60(7)
Bi1 Cr2 O3 2_655 2_555 88.25(9)
Bi1 Cr2 O4 2_655 . 96.04(8)
Bi1 Cr2 O4 2_655 2_555 125.29(8)
Bi1 Cr2 Bi1 3_545 4_455 127.28(7)
Bi1 Cr2 Fe1 3_545 . 146.69(2)
Bi1 Cr2 Fe1 3_545 2_555 62.702(16)
Bi1 Cr2 Fe1 3_545 3_546 70.486(18)
Bi1 Cr2 Fe1 3_545 4_456 135.87(2)
Bi1 Cr2 Fe2 3_545 . 0
Bi1 Cr2 Fe2 3_545 5_555 63.64(3)
Bi1 Cr2 Fe2 3_545 5_556 116.36(3)
Bi1 Cr2 Cr2 3_545 5_555 63.64(3)
Bi1 Cr2 Cr2 3_545 5_556 116.36(3)
Bi1 Cr2 O2 3_545 3_546 60.91(5)
Bi1 Cr2 O2 3_545 4_456 116.66(6)
Bi1 Cr2 O3 3_545 . 98.30(8)
Bi1 Cr2 O3 3_545 2_555 35.38(6)
Bi1 Cr2 O4 3_545 . 150.26(8)
Bi1 Cr2 O4 3_545 2_555 78.11(6)
Bi1 Cr2 Fe1 4_455 . 62.702(16)
Bi1 Cr2 Fe1 4_455 2_555 146.69(2)
Bi1 Cr2 Fe1 4_455 3_546 135.87(2)
Bi1 Cr2 Fe1 4_455 4_456 70.486(18)
Bi1 Cr2 Fe2 4_455 . 0
Bi1 Cr2 Fe2 4_455 5_555 63.64(3)
Bi1 Cr2 Fe2 4_455 5_556 116.36(3)
Bi1 Cr2 Cr2 4_455 5_555 63.64(3)
Bi1 Cr2 Cr2 4_455 5_556 116.36(3)
Bi1 Cr2 O2 4_455 3_546 116.66(6)
Bi1 Cr2 O2 4_455 4_456 60.91(5)
Bi1 Cr2 O3 4_455 . 35.38(6)
Bi1 Cr2 O3 4_455 2_555 98.30(8)
Bi1 Cr2 O4 4_455 . 78.11(6)
Bi1 Cr2 O4 4_455 2_555 150.26(8)
Fe1 Cr2 Fe1 . 2_555 129.75(7)
Fe1 Cr2 Fe1 . 3_546 82.34(4)
Fe1 Cr2 Fe1 . 4_456 76.50(4)
Fe1 Cr2 Fe2 . . 0
Fe1 Cr2 Fe2 . 5_555 115.12(3)
Fe1 Cr2 Fe2 . 5_556 64.88(3)
Fe1 Cr2 Cr2 . 5_555 115.12(3)
Fe1 Cr2 Cr2 . 5_556 64.88(3)
Fe1 Cr2 O2 . 3_546 85.96(6)
Fe1 Cr2 O2 . 4_456 96.11(6)
Fe1 Cr2 O3 . . 74.22(6)
Fe1 Cr2 O3 . 2_555 156.00(9)
Fe1 Cr2 O4 . . 24.72(7)
Fe1 Cr2 O4 . 2_555 105.97(10)
Fe1 Cr2 Fe1 2_555 3_546 76.50(4)
Fe1 Cr2 Fe1 2_555 4_456 82.34(4)
Fe1 Cr2 Fe2 2_555 . 0
Fe1 Cr2 Fe2 2_555 5_555 115.12(3)
Fe1 Cr2 Fe2 2_555 5_556 64.88(3)
Fe1 Cr2 Cr2 2_555 5_555 115.12(3)
Fe1 Cr2 Cr2 2_555 5_556 64.88(3)
Fe1 Cr2 O2 2_555 3_546 96.11(6)
Fe1 Cr2 O2 2_555 4_456 85.96(6)
Fe1 Cr2 O3 2_555 . 156.00(9)
Fe1 Cr2 O3 2_555 2_555 74.22(6)
Fe1 Cr2 O4 2_555 . 105.97(10)
Fe1 Cr2 O4 2_555 2_555 24.72(7)
Fe1 Cr2 Fe1 3_546 4_456 128.80(7)
Fe1 Cr2 Fe2 3_546 . 0
Fe1 Cr2 Fe2 3_546 5_555 115.60(3)
Fe1 Cr2 Fe2 3_546 5_556 64.40(3)
Fe1 Cr2 Cr2 3_546 5_555 115.60(3)
Fe1 Cr2 Cr2 3_546 5_556 64.40(3)
Fe1 Cr2 O2 3_546 3_546 29.38(5)
Fe1 Cr2 O2 3_546 4_456 155.21(10)
Fe1 Cr2 O3 3_546 . 112.49(7)
Fe1 Cr2 O3 3_546 2_555 105.69(6)
Fe1 Cr2 O4 3_546 . 80.25(8)
Fe1 Cr2 O4 3_546 2_555 61.65(8)
Fe1 Cr2 Fe2 4_456 . 0
Fe1 Cr2 Fe2 4_456 5_555 115.60(3)
Fe1 Cr2 Fe2 4_456 5_556 64.40(3)
Fe1 Cr2 Cr2 4_456 5_555 115.60(3)
Fe1 Cr2 Cr2 4_456 5_556 64.40(3)
Fe1 Cr2 O2 4_456 3_546 155.21(10)
Fe1 Cr2 O2 4_456 4_456 29.38(5)
Fe1 Cr2 O3 4_456 . 105.69(6)
Fe1 Cr2 O3 4_456 2_555 112.49(7)
Fe1 Cr2 O4 4_456 . 61.65(8)
Fe1 Cr2 O4 4_456 2_555 80.25(8)
Fe2 Cr2 Fe2 . 5_555 0
Fe2 Cr2 Fe2 . 5_556 0
Fe2 Cr2 Cr2 . 5_555 0
Fe2 Cr2 Cr2 . 5_556 0
Fe2 Cr2 O2 . 3_546 0
Fe2 Cr2 O2 . 4_456 0
Fe2 Cr2 O3 . . 0
Fe2 Cr2 O3 . 2_555 0
Fe2 Cr2 O4 . . 0
Fe2 Cr2 O4 . 2_555 0
Fe2 Cr2 Fe2 5_555 5_556 180.0(5)
Fe2 Cr2 Cr2 5_555 5_555 0.0(5)
Fe2 Cr2 Cr2 5_555 5_556 180.0(5)
Fe2 Cr2 O2 5_555 3_546 87.58(8)
Fe2 Cr2 O2 5_555 4_456 87.58(8)
Fe2 Cr2 O3 5_555 . 40.93(7)
Fe2 Cr2 O3 5_555 2_555 40.93(7)
Fe2 Cr2 O4 5_555 . 138.22(7)
Fe2 Cr2 O4 5_555 2_555 138.22(7)
Fe2 Cr2 Cr2 5_556 5_555 180.0(5)
Fe2 Cr2 Cr2 5_556 5_556 0.0(5)
Fe2 Cr2 O2 5_556 3_546 92.42(8)
Fe2 Cr2 O2 5_556 4_456 92.42(8)
Fe2 Cr2 O3 5_556 . 139.07(7)
Fe2 Cr2 O3 5_556 2_555 139.07(7)
Fe2 Cr2 O4 5_556 . 41.78(7)
Fe2 Cr2 O4 5_556 2_555 41.78(7)
Cr2 Cr2 Cr2 5_555 5_556 180.0(5)
Cr2 Cr2 O2 5_555 3_546 87.58(8)
Cr2 Cr2 O2 5_555 4_456 87.58(8)
Cr2 Cr2 O3 5_555 . 40.93(7)
Cr2 Cr2 O3 5_555 2_555 40.93(7)
Cr2 Cr2 O4 5_555 . 138.22(7)
Cr2 Cr2 O4 5_555 2_555 138.22(7)
Cr2 Cr2 O2 5_556 3_546 92.42(8)
Cr2 Cr2 O2 5_556 4_456 92.42(8)
Cr2 Cr2 O3 5_556 . 139.07(7)
Cr2 Cr2 O3 5_556 2_555 139.07(7)
Cr2 Cr2 O4 5_556 . 41.78(7)
Cr2 Cr2 O4 5_556 2_555 41.78(7)
O2 Cr2 O2 3_546 4_456 175.16(14)
O2 Cr2 O3 3_546 . 85.76(9)
O2 Cr2 O3 3_546 2_555 90.58(9)
O2 Cr2 O4 3_546 . 95.53(10)
O2 Cr2 O4 3_546 2_555 88.08(10)
O2 Cr2 O3 4_456 . 90.58(9)
O2 Cr2 O3 4_456 2_555 85.76(9)
O2 Cr2 O4 4_456 . 88.08(10)
O2 Cr2 O4 4_456 2_555 95.53(10)
O3 Cr2 O3 . 2_555 81.86(12)
O3 Cr2 O4 . . 97.62(8)
O3 Cr2 O4 . 2_555 173.81(10)
O3 Cr2 O4 2_555 . 173.81(10)
O3 Cr2 O4 2_555 2_555 97.62(8)
O4 Cr2 O4 . 2_555 83.57(12)
Fe1 O1 Fe1 . 2_655 180.0(5)
Fe1 O1 O2 . . 34.14(4)
Fe1 O1 O2 . 2_655 145.86(4)
Fe1 O1 O2 . 5_656 145.86(4)
Fe1 O1 O2 . 6_556 34.14(4)
Fe1 O1 O4 . . 34.37(6)
Fe1 O1 O4 . 2_655 145.63(6)
Fe1 O1 O2 2_655 . 145.86(4)
Fe1 O1 O2 2_655 2_655 34.14(4)
Fe1 O1 O2 2_655 5_656 34.14(4)
Fe1 O1 O2 2_655 6_556 145.86(4)
Fe1 O1 O4 2_655 . 145.63(6)
Fe1 O1 O4 2_655 2_655 34.37(6)
O2 O1 O2 . 2_655 120.30(4)
O2 O1 O2 . 5_656 180.0(5)
O2 O1 O2 . 6_556 59.70(4)
O2 O1 O4 . . 57.54(5)
O2 O1 O4 . 2_655 122.46(5)
O2 O1 O2 2_655 5_656 59.70(4)
O2 O1 O2 2_655 6_556 180.0(5)
O2 O1 O4 2_655 . 122.46(5)
O2 O1 O4 2_655 2_655 57.54(5)
O2 O1 O2 5_656 6_556 120.30(4)
O2 O1 O4 5_656 . 122.46(5)
O2 O1 O4 5_656 2_655 57.54(5)
O2 O1 O4 6_556 . 57.54(5)
O2 O1 O4 6_556 2_655 122.46(5)
O4 O1 O4 . 2_655 180.0(5)
Bi1 O2 Bi1 1_556 4_456 107.65(6)
Bi1 O2 Fe1 1_556 . 103.69(7)
Bi1 O2 Fe2 1_556 3_556 83.47(6)
Bi1 O2 Cr2 1_556 3_556 83.47(6)
Bi1 O2 O1 1_556 . 71.82(4)
Bi1 O2 O2 1_556 6_556 118.47(6)
Bi1 O2 O2 1_556 6_557 61.53(5)
Bi1 O2 O3 1_556 1_556 91.76(6)
Bi1 O2 O3 1_556 3_556 94.22(7)
Bi1 O2 O3 1_556 4_556 42.46(5)
Bi1 O2 O4 1_556 . 124.51(7)
Bi1 O2 O4 1_556 3_556 122.49(8)
Bi1 O2 O4 1_556 4_556 76.51(6)
Bi1 O2 Fe1 4_456 . 125.61(9)
Bi1 O2 Fe2 4_456 3_556 107.49(8)
Bi1 O2 Cr2 4_456 3_556 107.49(8)
Bi1 O2 O1 4_456 . 133.27(7)
Bi1 O2 O2 4_456 6_556 132.88(8)
Bi1 O2 O2 4_456 6_557 47.12(5)
Bi1 O2 O3 4_456 1_556 46.77(5)
Bi1 O2 O3 4_456 3_556 60.43(7)
Bi1 O2 O3 4_456 4_556 99.81(7)
Bi1 O2 O4 4_456 . 88.31(7)
Bi1 O2 O4 4_456 3_556 104.76(8)
Bi1 O2 O4 4_456 4_556 152.46(9)
Fe1 O2 Fe2 . 3_556 119.40(11)
Fe1 O2 Cr2 . 3_556 119.40(11)
Fe1 O2 O1 . . 32.15(4)
Fe1 O2 O2 . 6_556 35.72(5)
Fe1 O2 O2 . 6_557 144.28(9)
Fe1 O2 O3 . 1_556 89.71(7)
Fe1 O2 O3 . 3_556 156.56(9)
Fe1 O2 O3 . 4_556 132.51(9)
Fe1 O2 O4 . . 37.46(6)
Fe1 O2 O4 . 3_556 93.87(7)
Fe1 O2 O4 . 4_556 77.54(7)
Fe2 O2 Cr2 3_556 3_556 0.0(5)
Fe2 O2 O1 3_556 . 118.55(8)
Fe2 O2 O2 3_556 6_556 87.58(9)
Fe2 O2 O2 3_556 6_557 92.42(9)
Fe2 O2 O3 3_556 1_556 150.83(10)
Fe2 O2 O3 3_556 3_556 47.20(7)
Fe2 O2 O3 3_556 4_556 44.79(7)
Fe2 O2 O4 3_556 . 142.70(10)
Fe2 O2 O4 3_556 3_556 41.54(7)
Fe2 O2 O4 3_556 4_556 45.18(7)
Cr2 O2 O1 3_556 . 118.55(8)
Cr2 O2 O2 3_556 6_556 87.58(9)
Cr2 O2 O2 3_556 6_557 92.42(9)
Cr2 O2 O3 3_556 1_556 150.83(10)
Cr2 O2 O3 3_556 3_556 47.20(7)
Cr2 O2 O3 3_556 4_556 44.79(7)
Cr2 O2 O4 3_556 . 142.70(10)
Cr2 O2 O4 3_556 3_556 41.54(7)
Cr2 O2 O4 3_556 4_556 45.18(7)
O1 O2 O2 . 6_556 60.15(4)
O1 O2 O2 . 6_557 119.85(6)
O1 O2 O3 . 1_556 86.67(6)
O1 O2 O3 . 3_556 162.37(9)
O1 O2 O3 . 4_556 106.79(7)
O1 O2 O4 . . 60.06(6)
O1 O2 O4 . 3_556 114.50(6)
O1 O2 O4 . 4_556 74.22(6)
O2 O2 O2 6_556 6_557 180.0(5)
O2 O2 O3 6_556 1_556 119.46(7)
O2 O2 O3 6_556 3_556 121.66(7)
O2 O2 O3 6_556 4_556 120.17(7)
O2 O2 O4 6_556 . 58.48(5)
O2 O2 O4 6_556 3_556 58.28(5)
O2 O2 O4 6_556 4_556 55.95(5)
O2 O2 O3 6_557 1_556 60.54(5)
O2 O2 O3 6_557 3_556 58.34(5)
O2 O2 O3 6_557 4_556 59.83(5)
O2 O2 O4 6_557 . 121.52(7)
O2 O2 O4 6_557 3_556 121.72(7)
O2 O2 O4 6_557 4_556 124.05(8)
O3 O2 O3 1_556 3_556 104.92(7)
O3 O2 O3 1_556 4_556 117.20(7)
O3 O2 O4 1_556 . 61.14(5)
O3 O2 O4 1_556 3_556 143.32(10)
O3 O2 O4 1_556 4_556 159.87(9)
O3 O2 O3 3_556 4_556 56.22(8)
O3 O2 O4 3_556 . 137.22(10)
O3 O2 O4 3_556 3_556 63.45(5)
O3 O2 O4 3_556 4_556 92.38(8)
O3 O2 O4 4_556 . 166.29(9)
O3 O2 O4 4_556 3_556 86.33(7)
O3 O2 O4 4_556 4_556 64.26(6)
O4 O2 O4 . 3_556 102.38(7)
O4 O2 O4 . 4_556 112.20(7)
O4 O2 O4 3_556 4_556 54.40(8)
Bi1 O3 Bi1 2_655 4_455 139.60(13)
Bi1 O3 Fe1 2_655 1_554 84.98(6)
Bi1 O3 Fe1 2_655 . 84.98(6)
Bi1 O3 Fe2 2_655 . 94.21(7)
Bi1 O3 Fe2 2_655 5_555 94.21(7)
Bi1 O3 Cr2 2_655 . 94.21(7)
Bi1 O3 Cr2 2_655 5_555 94.21(7)
Bi1 O3 O2 2_655 1_554 100.65(9)
Bi1 O3 O2 2_655 3_546 47.29(5)
Bi1 O3 O2 2_655 4_456 138.84(7)
Bi1 O3 O2 2_655 6_556 100.65(9)
Bi1 O3 O2 2_655 7_454 138.84(7)
Bi1 O3 O2 2_655 8_544 47.29(5)
Bi1 O3 O3 2_655 2_555 96.44(9)
Bi1 O3 O4 2_655 1_554 94.08(7)
Bi1 O3 O4 2_655 . 94.08(7)
Bi1 O3 Fe1 4_455 1_554 74.78(5)
Bi1 O3 Fe1 4_455 . 74.78(5)
Bi1 O3 Fe2 4_455 . 111.47(8)
Bi1 O3 Fe2 4_455 5_555 111.47(8)
Bi1 O3 Cr2 4_455 . 111.47(8)
Bi1 O3 Cr2 4_455 5_555 111.47(8)
Bi1 O3 O2 4_455 1_554 46.20(5)
Bi1 O3 O2 4_455 3_546 148.19(4)
Bi1 O3 O2 4_455 4_456 72.66(7)
Bi1 O3 O2 4_455 6_556 46.20(5)
Bi1 O3 O2 4_455 7_454 72.66(7)
Bi1 O3 O2 4_455 8_544 148.19(4)
Bi1 O3 O3 4_455 2_555 123.96(12)
Bi1 O3 O4 4_455 1_554 87.01(6)
Bi1 O3 O4 4_455 . 87.01(6)
Fe1 O3 Fe1 1_554 . 117.96(8)
Fe1 O3 Fe2 1_554 . 169.90(10)
Fe1 O3 Fe2 1_554 5_555 71.92(5)
Fe1 O3 Cr2 1_554 . 169.90(10)
Fe1 O3 Cr2 1_554 5_555 71.92(5)
Fe1 O3 O2 1_554 1_554 33.13(4)
Fe1 O3 O2 1_554 3_546 130.66(8)
Fe1 O3 O2 1_554 4_456 135.43(7)
Fe1 O3 O2 1_554 6_556 90.31(7)
Fe1 O3 O2 1_554 7_454 81.43(4)
Fe1 O3 O2 1_554 8_544 75.64(5)
Fe1 O3 O3 1_554 2_555 120.96(4)
Fe1 O3 O4 1_554 1_554 32.12(6)
Fe1 O3 O4 1_554 . 149.61(10)
Fe1 O3 Fe2 . . 71.92(5)
Fe1 O3 Fe2 . 5_555 169.90(10)
Fe1 O3 Cr2 . . 71.92(5)
Fe1 O3 Cr2 . 5_555 169.90(10)
Fe1 O3 O2 . 1_554 90.31(7)
Fe1 O3 O2 . 3_546 75.64(5)
Fe1 O3 O2 . 4_456 81.43(4)
Fe1 O3 O2 . 6_556 33.13(4)
Fe1 O3 O2 . 7_454 135.43(7)
Fe1 O3 O2 . 8_544 130.66(8)
Fe1 O3 O3 . 2_555 120.96(4)
Fe1 O3 O4 . 1_554 149.61(10)
Fe1 O3 O4 . . 32.12(6)
Fe2 O3 Fe2 . 5_555 98.14(13)
Fe2 O3 Cr2 . . 0.0(5)
Fe2 O3 Cr2 . 5_555 98.14(13)
Fe2 O3 O2 . 1_554 155.77(9)
Fe2 O3 O2 . 3_546 47.04(5)
Fe2 O3 O2 . 4_456 44.63(6)
Fe2 O3 O2 . 6_556 99.72(6)
Fe2 O3 O2 . 7_454 92.74(11)
Fe2 O3 O2 . 8_544 96.41(9)
Fe2 O3 O3 . 2_555 49.07(7)
Fe2 O3 O4 . 1_554 138.28(13)
Fe2 O3 O4 . . 40.46(7)
Fe2 O3 Cr2 5_555 . 98.14(13)
Fe2 O3 Cr2 5_555 5_555 0.0(5)
Fe2 O3 O2 5_555 1_554 99.72(6)
Fe2 O3 O2 5_555 3_546 96.41(9)
Fe2 O3 O2 5_555 4_456 92.74(11)
Fe2 O3 O2 5_555 6_556 155.77(9)
Fe2 O3 O2 5_555 7_454 44.63(6)
Fe2 O3 O2 5_555 8_544 47.04(5)
Fe2 O3 O3 5_555 2_555 49.07(7)
Fe2 O3 O4 5_555 1_554 40.46(7)
Fe2 O3 O4 5_555 . 138.28(13)
Cr2 O3 Cr2 . 5_555 98.14(13)
Cr2 O3 O2 . 1_554 155.77(9)
Cr2 O3 O2 . 3_546 47.04(5)
Cr2 O3 O2 . 4_456 44.63(6)
Cr2 O3 O2 . 6_556 99.72(6)
Cr2 O3 O2 . 7_454 92.74(11)
Cr2 O3 O2 . 8_544 96.41(9)
Cr2 O3 O3 . 2_555 49.07(7)
Cr2 O3 O4 . 1_554 138.28(13)
Cr2 O3 O4 . . 40.46(7)
Cr2 O3 O2 5_555 1_554 99.72(6)
Cr2 O3 O2 5_555 3_546 96.41(9)
Cr2 O3 O2 5_555 4_456 92.74(11)
Cr2 O3 O2 5_555 6_556 155.77(9)
Cr2 O3 O2 5_555 7_454 44.63(6)
Cr2 O3 O2 5_555 8_544 47.04(5)
Cr2 O3 O3 5_555 2_555 49.07(7)
Cr2 O3 O4 5_555 1_554 40.46(7)
Cr2 O3 O4 5_555 . 138.28(13)
O2 O3 O2 1_554 3_546 145.19(12)
O2 O3 O2 1_554 4_456 118.01(8)
O2 O3 O2 1_554 6_556 58.91(6)
O2 O3 O2 1_554 7_454 88.58(6)
O2 O3 O2 1_554 8_544 107.74(7)
O2 O3 O3 1_554 2_555 145.57(7)
O2 O3 O4 1_554 1_554 59.93(6)
O2 O3 O4 1_554 . 118.69(9)
O2 O3 O2 3_546 4_456 91.62(7)
O2 O3 O2 3_546 6_556 107.74(7)
O2 O3 O2 3_546 7_454 123.78(11)
O2 O3 O2 3_546 8_544 63.33(6)
O2 O3 O3 3_546 2_555 64.22(7)
O2 O3 O4 3_546 1_554 124.77(8)
O2 O3 O4 3_546 . 61.51(6)
O2 O3 O2 4_456 6_556 88.58(6)
O2 O3 O2 4_456 7_454 60.35(7)
O2 O3 O2 4_456 8_544 123.78(11)
O2 O3 O3 4_456 2_555 59.56(8)
O2 O3 O4 4_456 1_554 116.52(10)
O2 O3 O4 4_456 . 56.20(7)
O2 O3 O2 6_556 7_454 118.01(8)
O2 O3 O2 6_556 8_544 145.19(12)
O2 O3 O3 6_556 2_555 145.57(7)
O2 O3 O4 6_556 1_554 118.69(9)
O2 O3 O4 6_556 . 59.93(6)
O2 O3 O2 7_454 8_544 91.62(7)
O2 O3 O3 7_454 2_555 59.56(8)
O2 O3 O4 7_454 1_554 56.20(7)
O2 O3 O4 7_454 . 116.52(10)
O2 O3 O3 8_544 2_555 64.22(7)
O2 O3 O4 8_544 1_554 61.51(6)
O2 O3 O4 8_544 . 124.77(8)
O3 O3 O4 2_555 1_554 89.37(7)
O3 O3 O4 2_555 . 89.37(7)
O4 O3 O4 1_554 . 171.83(11)
Fe1 O4 Fe1 . 4_456 119.28(11)
Fe1 O4 Fe2 . . 129.03(9)
Fe1 O4 Fe2 . 5_556 129.03(9)
Fe1 O4 Cr2 . . 129.03(9)
Fe1 O4 Cr2 . 5_556 129.03(9)
Fe1 O4 O1 . . 33.37(6)
Fe1 O4 O2 . . 38.69(5)
Fe1 O4 O2 . 3_546 105.08(11)
Fe1 O4 O2 . 4_456 128.07(9)
Fe1 O4 O2 . 6_556 38.69(5)
Fe1 O4 O2 . 7_455 128.07(9)
Fe1 O4 O2 . 8_545 105.08(11)
Fe1 O4 O3 . . 88.69(8)
Fe1 O4 O3 . 1_556 88.69(8)
Fe1 O4 O4 . 2_555 160.92(15)
Fe1 O4 Fe2 4_456 . 83.23(9)
Fe1 O4 Fe2 4_456 5_556 83.23(9)
Fe1 O4 Cr2 4_456 . 83.23(9)
Fe1 O4 Cr2 4_456 5_556 83.23(9)
Fe1 O4 O1 4_456 . 152.65(9)
Fe1 O4 O2 4_456 . 94.74(7)
Fe1 O4 O2 4_456 3_546 125.39(9)
Fe1 O4 O2 4_456 4_456 38.35(5)
Fe1 O4 O2 4_456 6_556 94.74(7)
Fe1 O4 O2 4_456 7_455 38.35(5)
Fe1 O4 O2 4_456 8_545 125.39(9)
Fe1 O4 O3 4_456 . 94.02(7)
Fe1 O4 O3 4_456 1_556 94.02(7)
Fe1 O4 O4 4_456 2_555 79.80(10)
Fe2 O4 Fe2 . 5_556 96.43(13)
Fe2 O4 Cr2 . . 0.0(5)
Fe2 O4 Cr2 . 5_556 96.43(13)
Fe2 O4 O1 . . 113.96(9)
Fe2 O4 O2 . . 162.94(10)
Fe2 O4 O2 . 3_546 42.92(5)
Fe2 O4 O2 . 4_456 46.74(6)
Fe2 O4 O2 . 6_556 100.16(6)
Fe2 O4 O2 . 7_455 98.61(12)
Fe2 O4 O2 . 8_545 92.96(10)
Fe2 O4 O3 . . 41.92(7)
Fe2 O4 O3 . 1_556 138.03(13)
Fe2 O4 O4 . 2_555 48.22(7)
Fe2 O4 Cr2 5_556 . 96.43(13)
Fe2 O4 Cr2 5_556 5_556 0.0(5)
Fe2 O4 O1 5_556 . 113.96(9)
Fe2 O4 O2 5_556 . 100.16(6)
Fe2 O4 O2 5_556 3_546 92.96(10)
Fe2 O4 O2 5_556 4_456 98.61(12)
Fe2 O4 O2 5_556 6_556 162.94(10)
Fe2 O4 O2 5_556 7_455 46.74(6)
Fe2 O4 O2 5_556 8_545 42.92(5)
Fe2 O4 O3 5_556 . 138.03(13)
Fe2 O4 O3 5_556 1_556 41.92(7)
Fe2 O4 O4 5_556 2_555 48.22(7)
Cr2 O4 Cr2 . 5_556 96.43(13)
Cr2 O4 O1 . . 113.96(9)
Cr2 O4 O2 . . 162.94(10)
Cr2 O4 O2 . 3_546 42.92(5)
Cr2 O4 O2 . 4_456 46.74(6)
Cr2 O4 O2 . 6_556 100.16(6)
Cr2 O4 O2 . 7_455 98.61(12)
Cr2 O4 O2 . 8_545 92.96(10)
Cr2 O4 O3 . . 41.92(7)
Cr2 O4 O3 . 1_556 138.03(13)
Cr2 O4 O4 . 2_555 48.22(7)
Cr2 O4 O1 5_556 . 113.96(9)
Cr2 O4 O2 5_556 . 100.16(6)
Cr2 O4 O2 5_556 3_546 92.96(10)
Cr2 O4 O2 5_556 4_456 98.61(12)
Cr2 O4 O2 5_556 6_556 162.94(10)
Cr2 O4 O2 5_556 7_455 46.74(6)
Cr2 O4 O2 5_556 8_545 42.92(5)
Cr2 O4 O3 5_556 . 138.03(13)
Cr2 O4 O3 5_556 1_556 41.92(7)
Cr2 O4 O4 5_556 2_555 48.22(7)
O1 O4 O2 . . 62.40(6)
O1 O4 O2 . 3_546 76.81(7)
O1 O4 O2 . 4_456 145.02(5)
O1 O4 O2 . 6_556 62.40(6)
O1 O4 O2 . 7_455 145.02(5)
O1 O4 O2 . 8_545 76.81(7)
O1 O4 O3 . . 86.78(8)
O1 O4 O3 . 1_556 86.78(8)
O1 O4 O4 . 2_555 127.54(10)
O2 O4 O2 . 3_546 139.07(11)
O2 O4 O2 . 4_456 125.75(10)
O2 O4 O2 . 6_556 63.03(7)
O2 O4 O2 . 7_455 89.94(6)
O2 O4 O2 . 8_545 101.88(6)
O2 O4 O3 . . 121.78(10)
O2 O4 O3 . 1_556 58.93(6)
O2 O4 O4 . 2_555 148.18(5)
O2 O4 O2 3_546 4_456 89.62(7)
O2 O4 O2 3_546 6_556 101.88(6)
O2 O4 O2 3_546 7_455 125.60(11)
O2 O4 O2 3_546 8_545 63.43(7)
O2 O4 O3 3_546 . 55.04(5)
O2 O4 O3 3_546 1_556 118.40(9)
O2 O4 O4 3_546 2_555 59.29(7)
O2 O4 O2 4_456 6_556 89.94(6)
O2 O4 O2 4_456 7_455 68.10(8)
O2 O4 O2 4_456 8_545 125.60(11)
O2 O4 O3 4_456 . 59.53(7)
O2 O4 O3 4_456 1_556 127.58(11)
O2 O4 O4 4_456 2_555 66.31(8)
O2 O4 O2 6_556 7_455 125.75(10)
O2 O4 O2 6_556 8_545 139.07(11)
O2 O4 O3 6_556 . 58.93(6)
O2 O4 O3 6_556 1_556 121.78(10)
O2 O4 O4 6_556 2_555 148.18(5)
O2 O4 O2 7_455 8_545 89.62(7)
O2 O4 O3 7_455 . 127.58(11)
O2 O4 O3 7_455 1_556 59.53(7)
O2 O4 O4 7_455 2_555 66.31(8)
O2 O4 O3 8_545 . 118.40(9)
O2 O4 O3 8_545 1_556 55.04(5)
O2 O4 O4 8_545 2_555 59.29(7)
O3 O4 O3 . 1_556 171.83(12)
O3 O4 O4 . 2_555 89.98(7)
O3 O4 O4 1_556 2_555 89.98(7)

loop_
_geom_bond_atom_site_label_1
_geom_bond_atom_site_label_2
_geom_bond_site_symmetry_2
_geom_bond_distance
Bi1 Fe2 1_655 3.3352(11)
Bi1 Fe2 3_555 3.4395(11)
Bi1 Fe2 5_655 3.3352(11)
Bi1 Fe2 7_555 3.4395(11)
Bi1 Cr2 1_655 3.3352(11)
Bi1 Cr2 3_555 3.4395(11)
Bi1 Cr2 5_655 3.3352(11)
Bi1 Cr2 7_555 3.4395(11)
Bi1 O2 1_554 3.0252(17)
Bi1 O2 4_556 2.1193(17)
Bi1 O2 6_556 3.0252(17)
Bi1 O2 7_554 2.1193(17)
Bi1 O3 2_655 2.508(2)
Bi1 O3 4_555 2.140(2)
Fe1 Fe2 . 3.4481(14)
Fe1 Fe2 3_556 3.3883(15)
Fe1 Fe2 5_556 3.4481(14)
Fe1 Fe2 7_555 3.3883(15)
Fe1 Cr2 . 3.4481(14)
Fe1 Cr2 3_556 3.3883(15)
Fe1 Cr2 5_556 3.4481(14)
Fe1 Cr2 7_555 3.3883(15)
Fe1 O1 . 1.8087(12)
Fe1 O2 . 1.9079(18)
Fe1 O2 6_556 1.9079(18)
Fe1 O3 . 3.4905(15)
Fe1 O3 1_556 3.4905(15)
Fe1 O4 . 1.856(3)
Fe1 O4 4_556 3.003(3)
Fe2 Fe2 5_555 3.055(3)
Fe2 Fe2 5_556 2.928(3)
Fe2 Cr2 . 0
Fe2 Cr2 5_555 3.055(3)
Fe2 Cr2 5_556 2.928(3)
Fe2 O2 3_546 2.0160(16)
Fe2 O2 4_456 2.0160(16)
Fe2 O3 . 2.021(2)
Fe2 O3 2_555 2.021(2)
Fe2 O4 . 1.963(2)
Fe2 O4 2_555 1.963(2)
Cr2 Cr2 5_555 3.055(3)
Cr2 Cr2 5_556 2.928(3)
Cr2 O2 3_546 2.0160(16)
Cr2 O2 4_456 2.0160(16)
Cr2 O3 . 2.021(2)
Cr2 O3 2_555 2.021(2)
Cr2 O4 . 1.963(2)
Cr2 O4 2_555 1.963(2)
O1 O2 . 3.1123(16)
O1 O2 2_655 3.1123(16)
O1 O2 5_656 3.1123(16)
O1 O2 6_556 3.1123(16)
O1 O4 . 3.043(3)
O1 O4 2_655 3.043(3)
O2 O2 6_556 3.098(2)
O2 O2 6_557 2.884(2)
O2 O3 1_556 2.933(3)
O2 O3 3_556 2.747(2)
O2 O3 4_556 2.869(3)
O2 O4 . 2.963(3)
O2 O4 3_556 2.947(3)
O2 O4 4_556 2.767(3)
O3 O3 2_555 2.649(4)
O3 O4 1_554 2.9988(3)
O3 O4 . 2.9988(3)
O4 O4 2_555 2.616(4)
